data_2014020
loop_
_publ_author_name
'Harrison, William T. A.'
'Musgrave, Oliver C.'

_publ_section_title
;
 Diospyrin
;
_journal_issue 6
_journal_name_full 'Acta Crystallographica Section C'
_journal_page_first o399
_journal_page_last o401
_journal_paper_doi 10.1107/S0108270104007826
_journal_volume 60
_journal_year 2004
_chemical_formula_iupac 'C22 H14 O6'
_chemical_formula_moiety 'C22 H14 O6'
_chemical_formula_sum 'C22 H14 O6'
_chemical_formula_weight 374.33
_chemical_name_common diospyrin
_chemical_name_systematic
;
1',5-dihydroxy-3',7-dimethyl-2,2'-binaphthalene-1,4,5',8'-tetrone
;
_space_group_IT_number 14
_symmetry_cell_setting monoclinic
_symmetry_space_group_name_Hall '-P 2yn'
_symmetry_space_group_name_H-M 'P 1 21/n 1'
_atom_sites_solution_hydrogens 'difmap (O-H) and geom (C-H)'
_atom_sites_solution_primary direct
_audit_creation_method SHELXL-97
_cell_angle_alpha 90.00
_cell_angle_beta 101.063(2)
_cell_angle_gamma 90.00
_cell_formula_units_Z 4
_cell_length_a 13.5603(10)
_cell_length_b 7.8549(6)
_cell_length_c 15.8121(11)
_cell_measurement_reflns_used 2069
_cell_measurement_temperature 293(2)
_cell_measurement_theta_max 25.50
_cell_measurement_theta_min 2.62
_cell_volume 1652.9(2)
_computing_cell_refinement 'SAINT (Bruker, 1999)'
_computing_data_collection 'SMART (Bruker, 1999)'
_computing_data_reduction SAINT
_computing_molecular_graphics 'ORTEP-3 (Farrugia, 1997)'
_computing_publication_material SHELXL97
_computing_structure_refinement 'SHELXL97 (Sheldrick, 1997)'
_computing_structure_solution 'SHELXS97 (Sheldrick, 1997)'
_diffrn_ambient_temperature 293(2)
_diffrn_measured_fraction_theta_full 0.993
_diffrn_measured_fraction_theta_max 0.993
_diffrn_measurement_device_type 'Bruker SMART 1000 CCD'
_diffrn_measurement_method \w
_diffrn_radiation_monochromator graphite
_diffrn_radiation_source 'fine-focus sealed tube'
_diffrn_radiation_type MoK\a
_diffrn_radiation_wavelength 0.71073
_diffrn_reflns_av_R_equivalents 0.0388
_diffrn_reflns_av_sigmaI/netI 0.0432
_diffrn_reflns_limit_h_max 14
_diffrn_reflns_limit_h_min -16
_diffrn_reflns_limit_k_max 8
_diffrn_reflns_limit_k_min -9
_diffrn_reflns_limit_l_max 19
_diffrn_reflns_limit_l_min -19
_diffrn_reflns_number 10116
_diffrn_reflns_theta_full 25.58
_diffrn_reflns_theta_max 25.58
_diffrn_reflns_theta_min 2.20
_diffrn_standards_decay_% 0
_exptl_absorpt_coefficient_mu 0.111
_exptl_absorpt_correction_T_max 0.995
_exptl_absorpt_correction_T_min 0.920
_exptl_absorpt_correction_type multi-scan
_exptl_absorpt_process_details '(SADABS; Bruker, 1999)'
_exptl_crystal_colour orange
_exptl_crystal_density_diffrn 1.504
_exptl_crystal_density_method 'not measured'
_exptl_crystal_description plate
_exptl_crystal_F_000 776
_exptl_crystal_size_max 0.36
_exptl_crystal_size_mid 0.29
_exptl_crystal_size_min 0.05
_refine_diff_density_max 0.216
_refine_diff_density_min -0.186
_refine_ls_extinction_method none
_refine_ls_goodness_of_fit_ref 0.918
_refine_ls_hydrogen_treatment constr
_refine_ls_matrix_type full
_refine_ls_number_parameters 255
_refine_ls_number_reflns 3091
_refine_ls_number_restraints 0
_refine_ls_restrained_S_all 0.918
_refine_ls_R_factor_all 0.0911
_refine_ls_R_factor_gt 0.0460
_refine_ls_shift/su_max 0.000
_refine_ls_shift/su_mean 0.000
_refine_ls_structure_factor_coef Fsqd
_refine_ls_weighting_details 'calc w=1/[\s^2^(Fo^2^)+(0.069P)^2^] where P=(Fo^2^+2Fc^2^)/3'
_refine_ls_weighting_scheme calc
_refine_ls_wR_factor_gt 0.1100
_refine_ls_wR_factor_ref 0.1270
_reflns_number_gt 1739
_reflns_number_total 3091
_reflns_threshold_expression I>2\s(I)
_cod_data_source_file hj1005.cif
_cod_data_source_block I
_cod_original_sg_symbol_H-M 'P 21/n'
_cod_database_code 2014020
_cod_database_fobs_code 2014020

loop_
_symmetry_equiv_pos_as_xyz
'x, y, z'
'-x+1/2, y+1/2, -z+1/2'
'-x, -y, -z'
'x-1/2, -y-1/2, z-1/2'

loop_
_atom_site_label
_atom_site_fract_x
_atom_site_fract_y
_atom_site_fract_z
_atom_site_U_iso_or_equiv
_atom_site_adp_type
_atom_site_calc_flag
_atom_site_refinement_flags
_atom_site_occupancy
_atom_site_disorder_assembly
_atom_site_disorder_group
_atom_site_type_symbol
O1 0.67119(14) 0.3929(3) -0.06871(11) 0.0706(6) Uani d . 1 . . O
O2 0.33522(12) 0.0988(3) -0.01421(10) 0.0661(6) Uani d . 1 . . O
O3 0.37668(11) 0.1809(2) 0.14853(9) 0.0505(5) Uani d . 1 . . O
H1 0.3427 0.1212 0.0983 0.061 Uiso d R 1 . . H
O4 0.62949(13) 0.1313(2) 0.33927(10) 0.0634(5) Uani d . 1 . . O
O5 0.30530(11) 0.4599(2) 0.39318(9) 0.0496(5) Uani d . 1 . . O
O6 0.34246(11) 0.3695(2) 0.55636(9) 0.0510(5) Uani d . 1 . . O
H2 0.3024 0.4207 0.5036 0.061 Uiso d R 1 . . H
C1 0.59863(18) 0.3184(3) -0.05253(14) 0.0449(6) Uani d . 1 . . C
C2 0.53119(19) 0.2234(3) -0.12023(15) 0.0563(7) Uani d . 1 . . C
H3 0.5485 0.2126 -0.1741 0.068 Uiso calc R 1 . . H
C3 0.44699(19) 0.1528(3) -0.10728(15) 0.0560(7) Uani d . 1 . . C
H4 0.4064 0.0953 -0.1524 0.067 Uiso calc R 1 . . H
C4 0.41564(17) 0.1630(3) -0.02276(14) 0.0449(6) Uani d . 1 . . C
C5 0.48317(15) 0.2454(3) 0.04771(12) 0.0369(5) Uani d . 1 . . C
C6 0.57353(16) 0.3201(3) 0.03472(13) 0.0373(5) Uani d . 1 . . C
C7 0.63802(15) 0.3939(3) 0.10202(13) 0.0416(6) Uani d . 1 . . C
H5 0.6974 0.4424 0.0923 0.050 Uiso calc R 1 . . H
C8 0.61665(15) 0.3981(3) 0.18499(13) 0.0388(5) Uani d . 1 . . C
C9 0.52763(15) 0.3260(3) 0.19949(13) 0.0346(5) Uani d . 1 . . C
C10 0.46086(15) 0.2503(3) 0.13101(13) 0.0364(5) Uani d . 1 . . C
C11 0.68818(17) 0.4857(4) 0.25561(14) 0.0591(8) Uani d . 1 . . C
H6 0.7400 0.5406 0.2319 0.089 Uiso calc R 1 . . H
H7 0.7178 0.4034 0.2978 0.089 Uiso calc R 1 . . H
H8 0.6525 0.5692 0.2824 0.089 Uiso calc R 1 . . H
C12 0.50020(14) 0.3249(3) 0.28660(13) 0.0346(5) Uani d . 1 . . C
C13 0.41787(15) 0.4030(3) 0.30217(13) 0.0367(5) Uani d . 1 . . C
H9 0.3792 0.4660 0.2581 0.044 Uiso calc R 1 . . H
C14 0.38558(15) 0.3939(3) 0.38549(13) 0.0353(5) Uani d . 1 . . C
C15 0.45032(14) 0.3069(3) 0.45627(12) 0.0326(5) Uani d . 1 . . C
C16 0.53997(14) 0.2289(3) 0.44382(13) 0.0345(5) Uani d . 1 . . C
C17 0.56283(15) 0.2224(3) 0.35557(13) 0.0383(5) Uani d . 1 . . C
C18 0.42673(15) 0.3008(3) 0.53877(13) 0.0358(5) Uani d . 1 . . C
C19 0.49258(15) 0.2243(3) 0.60535(14) 0.0395(5) Uani d . 1 . . C
H10 0.4759 0.2204 0.6597 0.047 Uiso calc R 1 . . H
C20 0.58219(15) 0.1535(3) 0.59406(13) 0.0374(5) Uani d . 1 . . C
C21 0.60467(15) 0.1542(3) 0.51152(13) 0.0378(5) Uani d . 1 . . C
H11 0.6637 0.1039 0.5022 0.045 Uiso calc R 1 . . H
C22 0.65535(16) 0.0810(3) 0.66902(13) 0.0513(6) Uani d . 1 . . C
H12 0.6970 -0.0022 0.6485 0.077 Uiso calc R 1 . . H
H13 0.6191 0.0281 0.7085 0.077 Uiso calc R 1 . . H
H14 0.6967 0.1707 0.6979 0.077 Uiso calc R 1 . . H

loop_
_atom_site_aniso_label
_atom_site_aniso_U_11
_atom_site_aniso_U_22
_atom_site_aniso_U_33
_atom_site_aniso_U_12
_atom_site_aniso_U_13
_atom_site_aniso_U_23
O1 0.0842(13) 0.0900(15) 0.0464(11) -0.0220(11) 0.0350(10) -0.0037(10)
O2 0.0535(11) 0.0962(16) 0.0487(11) -0.0201(10) 0.0100(8) -0.0171(10)
O3 0.0442(9) 0.0720(13) 0.0388(9) -0.0181(8) 0.0166(7) -0.0120(8)
O4 0.0697(11) 0.0819(14) 0.0463(10) 0.0361(10) 0.0307(9) 0.0157(9)
O5 0.0422(9) 0.0669(12) 0.0430(9) 0.0149(8) 0.0162(7) 0.0027(8)
O6 0.0476(9) 0.0729(13) 0.0364(9) 0.0147(8) 0.0178(7) 0.0019(8)
C1 0.0545(15) 0.0507(16) 0.0342(13) 0.0013(11) 0.0200(11) 0.0055(11)
C2 0.0701(17) 0.075(2) 0.0270(12) 0.0019(14) 0.0172(12) -0.0051(12)
C3 0.0610(17) 0.074(2) 0.0311(13) -0.0001(13) 0.0051(12) -0.0075(12)
C4 0.0448(14) 0.0547(17) 0.0346(13) 0.0006(11) 0.0064(11) -0.0037(11)
C5 0.0406(12) 0.0417(15) 0.0293(12) 0.0011(10) 0.0091(10) -0.0004(10)
C6 0.0446(13) 0.0395(14) 0.0295(12) 0.0031(10) 0.0118(10) 0.0033(10)
C7 0.0395(13) 0.0507(16) 0.0382(13) -0.0068(10) 0.0169(10) -0.0001(11)
C8 0.0383(12) 0.0472(15) 0.0325(12) -0.0038(10) 0.0111(10) 0.0002(10)
C9 0.0369(12) 0.0413(15) 0.0271(11) 0.0010(9) 0.0095(9) 0.0013(9)
C10 0.0359(12) 0.0417(15) 0.0336(12) 0.0001(9) 0.0119(9) 0.0005(10)
C11 0.0502(15) 0.090(2) 0.0382(13) -0.0199(13) 0.0119(11) -0.0076(14)
C12 0.0362(12) 0.0401(14) 0.0298(11) -0.0040(9) 0.0122(9) -0.0014(10)
C13 0.0392(12) 0.0421(14) 0.0291(11) 0.0011(10) 0.0075(9) 0.0029(10)
C14 0.0339(12) 0.0397(14) 0.0340(12) -0.0016(10) 0.0104(9) -0.0035(10)
C15 0.0353(12) 0.0349(13) 0.0289(11) -0.0008(9) 0.0092(9) -0.0026(9)
C16 0.0373(12) 0.0363(14) 0.0325(12) -0.0021(9) 0.0137(9) -0.0018(10)
C17 0.0403(12) 0.0429(14) 0.0353(12) 0.0043(10) 0.0161(10) 0.0019(10)
C18 0.0366(12) 0.0399(14) 0.0336(12) -0.0013(9) 0.0132(10) -0.0050(10)
C19 0.0488(14) 0.0436(15) 0.0291(11) -0.0026(11) 0.0148(10) -0.0014(10)
C20 0.0419(13) 0.0400(14) 0.0306(12) -0.0035(9) 0.0077(10) 0.0004(10)
C21 0.0363(12) 0.0443(15) 0.0344(12) 0.0029(9) 0.0107(10) 0.0010(10)
C22 0.0545(15) 0.0632(18) 0.0362(13) 0.0066(12) 0.0087(11) 0.0075(12)

loop_
_atom_type_symbol
_atom_type_description
_atom_type_scat_dispersion_real
_atom_type_scat_dispersion_imag
_atom_type_scat_source
C C 0.0033 0.0016 'International Tables Vol C Tables 4.2.6.8 and 6.1.1.4'
H H 0.0000 0.0000 'International Tables Vol C Tables 4.2.6.8 and 6.1.1.4'
O O 0.0106 0.0060 'International Tables Vol C Tables 4.2.6.8 and 6.1.1.4'

loop_
_geom_angle_atom_site_label_1
_geom_angle_atom_site_label_2
_geom_angle_atom_site_label_3
_geom_angle
C10 O3 H1 108.7
C18 O6 H2 109.9
O1 C1 C2 120.5(2)
O1 C1 C6 122.1(2)
C2 C1 C6 117.4(2)
C3 C2 C1 122.4(2)
C3 C2 H3 118.8
C1 C2 H3 118.8
C2 C3 C4 121.6(2)
C2 C3 H4 119.2
C4 C3 H4 119.2
O2 C4 C5 122.6(2)
O2 C4 C3 119.4(2)
C5 C4 C3 118.0(2)
C10 C5 C6 118.31(19)
C10 C5 C4 120.88(19)
C6 C5 C4 120.80(19)
C7 C6 C5 120.44(19)
C7 C6 C1 120.0(2)
C5 C6 C1 119.5(2)
C6 C7 C8 121.53(19)
C6 C7 H5 119.2
C8 C7 H5 119.2
C9 C8 C7 119.21(19)
C9 C8 C11 121.46(19)
C7 C8 C11 119.29(19)
C8 C9 C10 119.79(18)
C8 C9 C12 122.12(19)
C10 C9 C12 118.09(17)
O3 C10 C9 117.48(18)
O3 C10 C5 121.79(18)
C9 C10 C5 120.72(18)
C8 C11 H6 109.5
C8 C11 H7 109.5
H6 C11 H7 109.5
C8 C11 H8 109.5
H6 C11 H8 109.5
H7 C11 H8 109.5
C13 C12 C17 119.58(18)
C13 C12 C9 122.10(19)
C17 C12 C9 118.15(17)
C12 C13 C14 123.1(2)
C12 C13 H9 118.4
C14 C13 H9 118.4
O5 C14 C15 122.43(19)
O5 C14 C13 119.29(19)
C15 C14 C13 118.28(18)
C18 C15 C16 118.19(19)
C18 C15 C14 121.35(18)
C16 C15 C14 120.44(18)
C21 C16 C15 120.96(19)
C21 C16 C17 119.85(18)
C15 C16 C17 119.16(19)
O4 C17 C12 120.42(19)
O4 C17 C16 121.0(2)
C12 C17 C16 118.52(18)
O6 C18 C19 117.99(18)
O6 C18 C15 122.37(19)
C19 C18 C15 119.63(18)
C20 C19 C18 122.28(19)
C20 C19 H10 118.9
C18 C19 H10 118.9
C19 C20 C21 118.39(19)
C19 C20 C22 121.02(19)
C21 C20 C22 120.58(19)
C16 C21 C20 120.47(19)
C16 C21 H11 119.8
C20 C21 H11 119.8
C20 C22 H12 109.5
C20 C22 H13 109.5
H12 C22 H13 109.5
C20 C22 H14 109.5
H12 C22 H14 109.5
H13 C22 H14 109.5

loop_
_geom_bond_atom_site_label_1
_geom_bond_atom_site_label_2
_geom_bond_site_symmetry_2
_geom_bond_distance
_geom_bond_publ_flag
O1 C1 . 1.214(3) yes
O2 C4 . 1.232(3) yes
O3 C10 . 1.341(2) yes
O3 H1 . 0.9612 ?
O4 C17 . 1.218(2) yes
O5 C14 . 1.233(2) yes
O6 C18 . 1.340(2) yes
O6 H2 . 0.9899 ?
C1 C2 . 1.471(3) yes
C1 C6 . 1.483(3) yes
C2 C3 . 1.320(3) yes
C2 H3 . 0.9300 ?
C3 C4 . 1.480(3) yes
C3 H4 . 0.9300 ?
C4 C5 . 1.452(3) yes
C5 C10 . 1.407(3) yes
C5 C6 . 1.409(3) yes
C6 C7 . 1.370(3) yes
C7 C8 . 1.397(3) yes
C7 H5 . 0.9300 ?
C8 C9 . 1.391(3) yes
C8 C11 . 1.499(3) yes
C9 C10 . 1.404(3) yes
C9 C12 . 1.494(3) yes
C11 H6 . 0.9600 ?
C11 H7 . 0.9600 ?
C11 H8 . 0.9600 ?
C12 C13 . 1.337(3) yes
C12 C17 . 1.485(3) yes
C13 C14 . 1.468(3) yes
C13 H9 . 0.9300 ?
C14 C15 . 1.454(3) yes
C15 C18 . 1.402(3) yes
C15 C16 . 1.408(3) yes
C16 C21 . 1.378(3) yes
C16 C17 . 1.487(3) yes
C18 C19 . 1.381(3) yes
C19 C20 . 1.379(3) yes
C19 H10 . 0.9300 ?
C20 C21 . 1.396(3) yes
C20 C22 . 1.504(3) yes
C21 H11 . 0.9300 ?
C22 H12 . 0.9600 ?
C22 H13 . 0.9600 ?
C22 H14 . 0.9600 ?

loop_
_geom_hbond_atom_site_label_D
_geom_hbond_atom_site_label_H
_geom_hbond_atom_site_label_A
_geom_hbond_site_symmetry_A
_geom_hbond_distance_DH
_geom_hbond_distance_HA
_geom_hbond_distance_DA
_geom_hbond_angle_DHA
O3 H1 O2 . 0.96 1.77 2.607(2) 144
O3 H1 O5 2_545 0.96 2.40 2.986(2) 119
O6 H2 O5 . 0.99 1.78 2.630(2) 142
O6 H2 O2 2 0.99 2.36 2.980(2) 120
C11 H6 O4 2_655 0.96 2.38 3.331(3) 170
C22 H12 O1 2_645 0.96 2.52 3.415(3) 156

loop_
_geom_torsion_atom_site_label_1
_geom_torsion_atom_site_label_2
_geom_torsion_atom_site_label_3
_geom_torsion_atom_site_label_4
_geom_torsion
C8 C9 C12 C17 -66.2(3)
C8 C9 C12 C13 118.5(2)
C10 C9 C12 C17 113.3(2)
C10 C9 C12 C13 -61.9(3)

loop_
_cod_related_entry_id
_cod_related_entry_database
_cod_related_entry_code
1 ChemSpider 272400
